data_4329434
loop_
_publ_author_name
'Eric M. Villa'
'Connor J. Marr'
'Laurent J. Jouffret'
'Evgeny V. Alekseev'
'Wulf Depmeier'
'Thomas E. Albrecht-Schmitt'

_publ_section_title
;
 Systematic Evolution from Uranyl(VI) Phosphites to Uranium(IV) Phosphates
;
_journal_name_full 'Inorganic Chemistry'
_journal_page_first 6548
_journal_page_last 6558
_journal_paper_doi 10.1021/ic3000735
_journal_volume 51
_journal_year 2012
_chemical_formula_moiety Cs[U(PO4)(HPO4)x(HPO3)1-x]
_chemical_formula_sum 'Cs H0 O8 P2 U'
_chemical_formula_weight 560.88
_chemical_name_common 'Cesium Uranium(IV) Phosphate(Phosphite)'
_chemical_name_systematic
; 
 ? 
;
_space_group_IT_number 11
_symmetry_cell_setting monoclinic
_symmetry_space_group_name_Hall '-P 2yb'
_symmetry_space_group_name_H-M 'P 1 21/m 1'
_atom_sites_solution_hydrogens none
_atom_sites_solution_primary direct
_atom_sites_solution_secondary difmap
_audit_creation_method SHELXL-97
_cell_angle_alpha 90.00
_cell_angle_beta 113.944(5)
_cell_angle_gamma 90.00
_cell_formula_units_Z 2
_cell_length_a 7.7425(7)
_cell_length_b 5.6681(5)
_cell_length_c 9.1291(7)
_cell_measurement_reflns_used 1198
_cell_measurement_temperature 100(2)
_cell_measurement_theta_max 30.52
_cell_measurement_theta_min 2.44
_cell_volume 366.16(6)
_computing_cell_refinement 'smart saint'
_computing_data_collection smart
_computing_data_reduction SAINT
_computing_molecular_graphics 'SHELXP-97 (Sheldrick, 1997)'
_computing_publication_material 'SHELXCIF-97 (Sheldrick, 2000)'
_computing_structure_refinement 'SHELXL-97 (Sheldrick, 2008)'
_computing_structure_solution 'SHELXS-97 (Sheldrick, 2008)'
_diffrn_ambient_temperature 100(2)
_diffrn_detector_area_resol_mean 0
_diffrn_measured_fraction_theta_full 0.980
_diffrn_measured_fraction_theta_max 0.980
_diffrn_measurement_device_type 'BRUKER apex II'
_diffrn_measurement_method '0.5 wide w/ exposures'
_diffrn_radiation_monochromator 'Quazar optics'
_diffrn_radiation_source 'Imus microfocused'
_diffrn_radiation_type MoK\a
_diffrn_radiation_wavelength 0.71073
_diffrn_reflns_av_R_equivalents 0.0245
_diffrn_reflns_av_sigmaI/netI 0.0195
_diffrn_reflns_limit_h_max 10
_diffrn_reflns_limit_h_min -9
_diffrn_reflns_limit_k_max 8
_diffrn_reflns_limit_k_min -8
_diffrn_reflns_limit_l_max 12
_diffrn_reflns_limit_l_min -13
_diffrn_reflns_number 5908
_diffrn_reflns_theta_full 30.52
_diffrn_reflns_theta_max 30.52
_diffrn_reflns_theta_min 2.44
_exptl_absorpt_coefficient_mu 27.507
_exptl_absorpt_correction_T_max 0.662
_exptl_absorpt_correction_T_min 0.346
_exptl_absorpt_correction_type numerical
_exptl_absorpt_process_details SHELTXPREP
_exptl_crystal_colour Green
_exptl_crystal_density_diffrn 5.087
_exptl_crystal_density_meas ?
_exptl_crystal_description Plate
_exptl_crystal_F_000 482
_exptl_crystal_size_max 0.040
_exptl_crystal_size_mid 0.035
_exptl_crystal_size_min 0.015
_refine_diff_density_max 1.884
_refine_diff_density_min -1.378
_refine_diff_density_rms 0.233
_refine_ls_extinction_method none
_refine_ls_goodness_of_fit_ref 1.093
_refine_ls_hydrogen_treatment none
_refine_ls_matrix_type full
_refine_ls_number_parameters 73
_refine_ls_number_reflns 1198
_refine_ls_number_restraints 0
_refine_ls_restrained_S_all 1.093
_refine_ls_R_factor_all 0.0200
_refine_ls_R_factor_gt 0.0188
_refine_ls_shift/su_max 0.000
_refine_ls_shift/su_mean 0.000
_refine_ls_structure_factor_coef Fsqd
_refine_ls_weighting_details 'calc w=1/[\s^2^(Fo^2^)+(0.0189P)^2^+2.2815P] where P=(Fo^2^+2Fc^2^)/3'
_refine_ls_weighting_scheme calc
_refine_ls_wR_factor_gt 0.0446
_refine_ls_wR_factor_ref 0.0450
_reflns_number_gt 1160
_reflns_number_total 1198
_reflns_threshold_expression >2sigma(I)
_cod_data_source_file ic3000735_si_002_7.cif
_cod_data_source_block Cs_U(IV)_PO4_PO3
_cod_depositor_comments
;
The following automatic conversions were performed:

'_exptl_crystal_density_meas' value 'N/A' was changed to '?' - the
value is perceived as not measured.

Automatic conversion script
Id: cif_fix_values 3008 2015-01-20 13:52:24Z robertas 
;
_cod_original_cell_volume 366.16(5)
_cod_database_code 4329434

loop_
_symmetry_equiv_pos_as_xyz
'x, y, z'
'-x, y+1/2, -z'
'-x, -y, -z'
'x, -y-1/2, z'

loop_
_atom_site_label
_atom_site_type_symbol
_atom_site_fract_x
_atom_site_fract_y
_atom_site_fract_z
_atom_site_U_iso_or_equiv
_atom_site_adp_type
_atom_site_occupancy
_atom_site_symmetry_multiplicity
_atom_site_calc_flag
_atom_site_refinement_flags
U1 U 0.77104(3) 0.2500 0.28856(2) 0.00890(7) Uani 1 2 d S
Cs1 Cs 0.72523(6) 0.2500 0.74010(5) 0.01792(10) Uani 1 2 d S
P1A P 0.7293(3) -0.2500 0.0059(2) 0.0059(4) Uani 0.82 2 d SP
P1B P 0.662(2) -0.2500 0.0385(16) 0.029(3) Uani 0.18 2 d SP
P2 P 1.1940(2) 0.2500 0.50778(17) 0.0090(3) Uani 1 2 d S
O1 O 1.0985(6) 0.2500 0.3221(5) 0.0103(8) Uani 1 2 d S
O2 O 1.0276(6) 0.2500 0.5575(5) 0.0147(9) Uani 1 2 d S
O3 O 1.3170(4) 0.0301(5) 0.5731(3) 0.0120(6) Uani 1 1 d .
O4 O 0.5536(6) -0.2500 -0.1488(5) 0.0140(8) Uani 1 2 d S
O5 O 0.7475(5) -0.0265(5) 0.1028(4) 0.0172(6) Uani 1 1 d .
O6 O 0.9025(11) -0.2500 -0.0373(9) 0.0523(19) Uani 1 2 d S

loop_
_atom_site_aniso_label
_atom_site_aniso_U_11
_atom_site_aniso_U_22
_atom_site_aniso_U_33
_atom_site_aniso_U_23
_atom_site_aniso_U_13
_atom_site_aniso_U_12
U1 0.01073(11) 0.00684(10) 0.00813(10) 0.000 0.00280(8) 0.000
Cs1 0.0195(2) 0.01856(19) 0.01482(18) 0.000 0.00608(15) 0.000
P1A 0.0060(9) 0.0053(8) 0.0059(8) 0.000 0.0020(7) 0.000
P1B 0.033(8) 0.016(5) 0.020(6) 0.000 -0.006(5) 0.000
P2 0.0103(7) 0.0066(6) 0.0087(6) 0.000 0.0023(5) 0.000
O1 0.010(2) 0.0089(18) 0.0102(18) 0.000 0.0019(15) 0.000
O2 0.012(2) 0.021(2) 0.0108(18) 0.000 0.0046(16) 0.000
O3 0.0126(14) 0.0067(12) 0.0137(13) 0.0023(10) 0.0021(11) 0.0008(11)
O4 0.011(2) 0.015(2) 0.0106(19) 0.000 -0.0015(16) 0.000
O5 0.0267(18) 0.0075(13) 0.0137(13) -0.0032(11) 0.0042(13) 0.0007(12)
O6 0.041(4) 0.074(5) 0.042(4) 0.000 0.017(3) 0.000

loop_
_atom_type_symbol
_atom_type_description
_atom_type_scat_dispersion_real
_atom_type_scat_dispersion_imag
_atom_type_scat_source
O O 0.0106 0.0060 'International Tables Vol C Tables 4.2.6.8 and 6.1.1.4'
H H 0.0000 0.0000 'International Tables Vol C Tables 4.2.6.8 and 6.1.1.4'
P P 0.1023 0.0942 'International Tables Vol C Tables 4.2.6.8 and 6.1.1.4'
Cs Cs -0.3680 2.1192 'International Tables Vol C Tables 4.2.6.8 and 6.1.1.4'
U U -9.6767 9.6646 'International Tables Vol C Tables 4.2.6.8 and 6.1.1.4'

loop_
_geom_angle_atom_site_label_1
_geom_angle_atom_site_label_2
_geom_angle_atom_site_label_3
_geom_angle
_geom_angle_site_symmetry_1
_geom_angle_site_symmetry_3
O5 U1 O5 87.75(16) . 4_565
O5 U1 O3 159.97(12) . 2_756
O5 U1 O3 88.96(11) 4_565 2_756
O5 U1 O3 88.96(11) . 3_756
O5 U1 O3 159.97(12) 4_565 3_756
O3 U1 O3 87.41(15) 2_756 3_756
O5 U1 O4 81.23(12) . 3_655
O5 U1 O4 81.23(12) 4_565 3_655
O3 U1 O4 78.74(11) 2_756 3_655
O3 U1 O4 78.74(11) 3_756 3_655
O5 U1 O1 81.77(11) . .
O5 U1 O1 81.77(11) 4_565 .
O3 U1 O1 117.28(10) 2_756 .
O3 U1 O1 117.28(10) 3_756 .
O4 U1 O1 156.33(15) 3_655 .
O5 U1 O2 122.46(10) . .
O5 U1 O2 122.46(10) 4_565 .
O3 U1 O2 75.51(10) 2_756 .
O3 U1 O2 75.52(10) 3_756 .
O4 U1 O2 144.09(15) 3_655 .
O1 U1 O2 59.58(14) . .
O5 U1 P2 103.24(9) . .
O5 U1 P2 103.24(9) 4_565 .
O3 U1 P2 96.75(8) 2_756 .
O3 U1 P2 96.75(8) 3_756 .
O4 U1 P2 173.69(12) 3_655 .
O1 U1 P2 29.98(10) . .
O2 U1 P2 29.60(11) . .
O5 U1 P2 165.75(8) . 3_766
O5 U1 P2 78.05(8) 4_565 3_766
O3 U1 P2 23.46(8) 2_756 3_766
O3 U1 P2 104.79(8) 3_756 3_766
O4 U1 P2 97.56(6) 3_655 3_766
O1 U1 P2 94.89(6) . 3_766
O2 U1 P2 65.98(5) . 3_766
P2 U1 P2 79.22(3) . 3_766
O5 U1 P2 78.05(8) . 3_756
O5 U1 P2 165.75(8) 4_565 3_756
O3 U1 P2 104.79(8) 2_756 3_756
O3 U1 P2 23.46(8) 3_756 3_756
O4 U1 P2 97.56(6) 3_655 3_756
O1 U1 P2 94.89(6) . 3_756
O2 U1 P2 65.98(5) . 3_756
P2 U1 P2 79.22(3) . 3_756
P2 U1 P2 116.12(4) 3_766 3_756
O5 U1 Cs1 135.19(8) . .
O5 U1 Cs1 135.19(8) 4_565 .
O3 U1 Cs1 46.46(7) 2_756 .
O3 U1 Cs1 46.46(7) 3_756 .
O4 U1 Cs1 92.00(11) 3_655 .
O1 U1 Cs1 111.67(10) . .
O2 U1 Cs1 52.09(11) . .
P2 U1 Cs1 81.69(3) . .
P2 U1 Cs1 58.89(2) 3_766 .
P2 U1 Cs1 58.89(2) 3_756 .
O5 U1 Cs1 74.03(9) . 3_656
O5 U1 Cs1 124.15(9) 4_565 3_656
O3 U1 Cs1 91.67(8) 2_756 3_656
O3 U1 Cs1 36.40(7) 3_756 3_656
O4 U1 Cs1 44.54(6) 3_655 3_656
O1 U1 Cs1 142.774(8) . 3_656
O2 U1 Cs1 111.57(8) . 3_656
P2 U1 Cs1 132.001(18) . 3_656
P2 U1 Cs1 115.01(3) 3_766 3_656
P2 U1 Cs1 53.02(3) 3_756 3_656
Cs1 U1 Cs1 70.595(9) . 3_656
O6 Cs1 O3 145.96(11) 3_756 1_455
O6 Cs1 O3 145.96(11) 3_756 4_465
O3 Cs1 O3 46.54(11) 1_455 4_465
O6 Cs1 O3 121.08(13) 3_756 3_756
O3 Cs1 O3 69.50(9) 1_455 3_756
O3 Cs1 O3 92.62(6) 4_465 3_756
O6 Cs1 O3 121.08(13) 3_756 2_756
O3 Cs1 O3 92.62(6) 1_455 2_756
O3 Cs1 O3 69.50(9) 4_465 2_756
O3 Cs1 O3 60.13(10) 3_756 2_756
O6 Cs1 O1 81.10(10) 3_756 3_766
O3 Cs1 O1 131.34(9) 1_455 3_766
O3 Cs1 O1 88.89(9) 4_465 3_766
O3 Cs1 O1 100.00(9) 3_756 3_766
O3 Cs1 O1 46.49(9) 2_756 3_766
O6 Cs1 O1 81.10(10) 3_756 3_756
O3 Cs1 O1 88.89(9) 1_455 3_756
O3 Cs1 O1 131.34(9) 4_465 3_756
O3 Cs1 O1 46.49(9) 3_756 3_756
O3 Cs1 O1 100.00(9) 2_756 3_756
O1 Cs1 O1 118.75(13) 3_766 3_756
O6 Cs1 O2 81.10(16) 3_756 .
O3 Cs1 O2 121.34(9) 1_455 .
O3 Cs1 O2 121.34(9) 4_465 .
O3 Cs1 O2 52.67(8) 3_756 .
O3 Cs1 O2 52.67(8) 2_756 .
O1 Cs1 O2 59.77(6) 3_766 .
O1 Cs1 O2 59.77(6) 3_756 .
O6 Cs1 O6 57.82(12) 3_756 1_566
O3 Cs1 O6 133.92(14) 1_455 1_566
O3 Cs1 O6 92.37(12) 4_465 1_566
O3 Cs1 O6 144.87(13) 3_756 1_566
O3 Cs1 O6 89.46(12) 2_756 1_566
O1 Cs1 O6 45.37(13) 3_766 1_566
O1 Cs1 O6 135.93(14) 3_756 1_566
O2 Cs1 O6 95.82(13) . 1_566
O6 Cs1 O6 57.82(12) 3_756 1_556
O3 Cs1 O6 92.37(13) 1_455 1_556
O3 Cs1 O6 133.92(14) 4_465 1_556
O3 Cs1 O6 89.46(12) 3_756 1_556
O3 Cs1 O6 144.87(13) 2_756 1_556
O1 Cs1 O6 135.93(14) 3_766 1_556
O1 Cs1 O6 45.37(13) 3_756 1_556
O2 Cs1 O6 95.82(13) . 1_556
O6 Cs1 O6 111.3(2) 1_566 1_556
O6 Cs1 O4 94.37(11) 3_756 1_556
O3 Cs1 O4 52.28(9) 1_455 1_556
O3 Cs1 O4 92.10(9) 4_465 1_556
O3 Cs1 O4 86.71(8) 3_756 1_556
O3 Cs1 O4 139.92(9) 2_756 1_556
O1 Cs1 O4 173.16(10) 3_766 1_556
O1 Cs1 O4 65.17(9) 3_756 1_556
O2 Cs1 O4 124.82(6) . 1_556
O6 Cs1 O4 127.81(13) 1_566 1_556
O6 Cs1 O4 42.05(14) 1_556 1_556
O6 Cs1 O4 94.37(11) 3_756 1_566
O3 Cs1 O4 92.10(9) 1_455 1_566
O3 Cs1 O4 52.28(9) 4_465 1_566
O3 Cs1 O4 139.92(9) 3_756 1_566
O3 Cs1 O4 86.71(8) 2_756 1_566
O1 Cs1 O4 65.17(9) 3_766 1_566
O1 Cs1 O4 173.16(10) 3_756 1_566
O2 Cs1 O4 124.82(7) . 1_566
O6 Cs1 O4 42.05(14) 1_566 1_566
O6 Cs1 O4 127.81(13) 1_556 1_566
O4 Cs1 O4 110.34(13) 1_556 1_566
P1B P1A O4 81.6(10) . .
P1B P1A O5 70.2(5) . 4
O4 P1A O5 112.33(17) . 4
P1B P1A O5 70.2(5) . .
O4 P1A O5 112.33(17) . .
O5 P1A O5 113.1(3) 4 .
P1B P1A O6 170.6(11) . .
O4 P1A O6 107.8(3) . .
O5 P1A O6 105.3(2) 4 .
O5 P1A O6 105.3(2) . .
P1B P1A Cs1 117.9(5) . 1_544
O4 P1A Cs1 67.95(11) . 1_544
O5 P1A Cs1 73.67(13) 4 1_544
O5 P1A Cs1 171.48(17) . 1_544
O6 P1A Cs1 67.15(16) . 1_544
P1B P1A Cs1 117.9(5) . 1_554
O4 P1A Cs1 67.95(11) . 1_554
O5 P1A Cs1 171.48(17) 4 1_554
O5 P1A Cs1 73.67(13) . 1_554
O6 P1A Cs1 67.15(16) . 1_554
Cs1 P1A Cs1 99.14(5) 1_544 1_554
P1B P1A Cs1 124.2(10) . 3_756
O4 P1A Cs1 154.2(2) . 3_756
O5 P1A Cs1 80.32(15) 4 3_756
O5 P1A Cs1 80.32(15) . 3_756
O6 P1A Cs1 46.4(3) . 3_756
Cs1 P1A Cs1 96.19(4) 1_544 3_756
Cs1 P1A Cs1 96.19(4) 1_554 3_756
P1A P1B O5 82.7(9) . 4
P1A P1B O5 82.7(9) . .
O5 P1B O5 123.2(9) 4 .
P1A P1B O4 72.3(11) . .
O5 P1B O4 113.5(6) 4 .
O5 P1B O4 113.5(6) . .
P1A P1B O6 6.5(7) . .
O5 P1B O6 79.8(8) 4 .
O5 P1B O6 79.8(8) . .
O4 P1B O6 78.8(8) . .
P1A P1B Cs1 53.4(5) . 1_544
O5 P1B Cs1 60.2(5) 4 1_544
O5 P1B Cs1 136.1(10) . 1_544
O4 P1B Cs1 55.3(4) . 1_544
O6 P1B Cs1 56.9(3) . 1_544
P1A P1B Cs1 53.4(5) . 1_554
O5 P1B Cs1 136.1(10) 4 1_554
O5 P1B Cs1 60.2(5) . 1_554
O4 P1B Cs1 55.3(4) . 1_554
O6 P1B Cs1 56.9(3) . 1_554
Cs1 P1B Cs1 87.6(3) 1_544 1_554
P1A P1B Cs1 177.1(12) . 3_656
O5 P1B Cs1 95.9(8) 4 3_656
O5 P1B Cs1 95.9(8) . 3_656
O4 P1B Cs1 110.6(8) . 3_656
O6 P1B Cs1 170.6(5) . 3_656
Cs1 P1B Cs1 128.0(3) 1_544 3_656
Cs1 P1B Cs1 128.0(3) 1_554 3_656
O2 P2 O3 110.43(16) . 4_565
O2 P2 O3 110.43(16) . .
O3 P2 O3 108.7(2) 4_565 .
O2 P2 O1 103.8(2) . .
O3 P2 O1 111.72(15) 4_565 .
O3 P2 O1 111.72(15) . .
O2 P2 U1 52.34(17) . .
O3 P2 U1 125.67(12) 4_565 .
O3 P2 U1 125.67(12) . .
O1 P2 U1 51.49(17) . .
O2 P2 U1 73.89(8) . 3_766
O3 P2 U1 36.59(12) 4_565 3_766
O3 P2 U1 125.16(13) . 3_766
O1 P2 U1 120.24(4) . 3_766
U1 P2 U1 100.78(3) . 3_766
O2 P2 U1 73.89(8) . 3_756
O3 P2 U1 125.16(13) 4_565 3_756
O3 P2 U1 36.59(12) . 3_756
O1 P2 U1 120.24(4) . 3_756
U1 P2 U1 100.78(3) . 3_756
U1 P2 U1 116.12(4) 3_766 3_756
O2 P2 Cs1 133.47(18) . 1_655
O3 P2 Cs1 54.61(12) 4_565 1_655
O3 P2 Cs1 54.61(12) . 1_655
O1 P2 Cs1 122.71(18) . 1_655
U1 P2 Cs1 174.19(5) . 1_655
U1 P2 Cs1 82.18(3) 3_766 1_655
U1 P2 Cs1 82.18(3) 3_756 1_655
O2 P2 Cs1 122.27(9) . 3_756
O3 P2 Cs1 127.29(14) 4_565 3_756
O3 P2 Cs1 53.45(11) . 3_756
O1 P2 Cs1 58.28(8) . 3_756
U1 P2 Cs1 90.09(3) . 3_756
U1 P2 Cs1 163.81(5) 3_766 3_756
U1 P2 Cs1 72.869(11) 3_756 3_756
Cs1 P2 Cs1 86.00(3) 1_655 3_756
O2 P2 Cs1 122.27(9) . 3_766
O3 P2 Cs1 53.45(11) 4_565 3_766
O3 P2 Cs1 127.29(14) . 3_766
O1 P2 Cs1 58.28(8) . 3_766
U1 P2 Cs1 90.09(3) . 3_766
U1 P2 Cs1 72.869(11) 3_766 3_766
U1 P2 Cs1 163.81(5) 3_756 3_766
Cs1 P2 Cs1 86.00(3) 1_655 3_766
Cs1 P2 Cs1 95.36(3) 3_756 3_766
P2 O1 U1 98.5(2) . .
P2 O1 Cs1 98.13(11) . 3_766
U1 O1 Cs1 117.58(7) . 3_766
P2 O1 Cs1 98.13(11) . 3_756
U1 O1 Cs1 117.58(7) . 3_756
Cs1 O1 Cs1 118.75(13) 3_766 3_756
P2 O2 U1 98.1(2) . .
P2 O2 Cs1 168.9(2) . .
U1 O2 Cs1 92.99(14) . .
P2 O3 U1 119.94(18) . 3_756
P2 O3 Cs1 102.04(14) . 1_655
U1 O3 Cs1 118.01(11) 3_756 1_655
P2 O3 Cs1 103.66(14) . 3_756
U1 O3 Cs1 101.83(10) 3_756 3_756
Cs1 O3 Cs1 110.50(9) 1_655 3_756
P1A O4 P1B 26.1(7) . .
P1A O4 U1 151.6(3) . 3_655
P1B O4 U1 125.6(8) . 3_655
P1A O4 Cs1 88.10(14) . 1_554
P1B O4 Cs1 102.8(4) . 1_554
U1 O4 Cs1 107.45(9) 3_655 1_554
P1A O4 Cs1 88.10(14) . 1_544
P1B O4 Cs1 102.8(4) . 1_544
U1 O4 Cs1 107.45(9) 3_655 1_544
Cs1 O4 Cs1 110.34(13) 1_554 1_544
P1B O5 P1A 27.1(7) . .
P1B O5 U1 143.0(8) . .
P1A O5 U1 167.2(2) . .
P1B O5 Cs1 99.5(6) . 1_554
P1A O5 Cs1 82.48(14) . 1_554
U1 O5 Cs1 110.29(11) . 1_554
P1A O6 P1B 2.9(3) . .
P1A O6 Cs1 112.2(4) . 3_756
P1B O6 Cs1 109.2(4) . 3_756
P1A O6 Cs1 88.4(2) . 1_544
P1B O6 Cs1 90.0(2) . 1_544
Cs1 O6 Cs1 122.18(12) 3_756 1_544
P1A O6 Cs1 88.4(2) . 1_554
P1B O6 Cs1 90.0(2) . 1_554
Cs1 O6 Cs1 122.18(12) 3_756 1_554
Cs1 O6 Cs1 111.3(2) 1_544 1_554

loop_
_geom_bond_atom_site_label_1
_geom_bond_atom_site_label_2
_geom_bond_distance
_geom_bond_site_symmetry_2
U1 O5 2.261(3) .
U1 O5 2.261(3) 4_565
U1 O3 2.298(3) 2_756
U1 O3 2.298(3) 3_756
U1 O4 2.311(4) 3_655
U1 O1 2.427(4) .
U1 O2 2.453(4) .
U1 P2 3.0676(16) .
U1 P2 3.3397(8) 3_766
U1 P2 3.3397(8) 3_756
U1 Cs1 4.2783(5) .
U1 Cs1 4.6956(5) 3_656
Cs1 O6 3.053(7) 3_756
Cs1 O3 3.156(3) 1_455
Cs1 O3 3.156(3) 4_465
Cs1 O3 3.169(3) 3_756
Cs1 O3 3.169(3) 2_756
Cs1 O1 3.293(2) 3_766
Cs1 O1 3.293(2) 3_756
Cs1 O2 3.380(5) .
Cs1 O6 3.432(4) 1_566
Cs1 O6 3.432(4) 1_556
Cs1 O4 3.453(3) 1_556
Cs1 O4 3.453(3) 1_566
P1A P1B 0.698(18) .
P1A O4 1.512(5) .
P1A O5 1.518(3) 4
P1A O5 1.518(3) .
P1A O6 1.544(8) .
P1A Cs1 3.7231(14) 1_544
P1A Cs1 3.7231(14) 1_554
P1A Cs1 3.907(2) 3_756
P1B O5 1.440(7) 4
P1B O5 1.440(7) .
P1B O4 1.570(13) .
P1B O6 2.24(2) .
P1B Cs1 4.096(13) 1_544
P1B Cs1 4.096(13) 1_554
P1B Cs1 4.24(2) 3_656
P2 O2 1.530(5) .
P2 O3 1.535(3) 4_565
P2 O3 1.535(3) .
P2 O1 1.550(4) .
P2 U1 3.3396(8) 3_766
P2 U1 3.3396(8) 3_756
P2 Cs1 3.7861(16) 1_655
P2 Cs1 3.8330(11) 3_756
P2 Cs1 3.8330(11) 3_766
O1 Cs1 3.293(2) 3_766
O1 Cs1 3.293(2) 3_756
O3 U1 2.297(3) 3_756
O3 Cs1 3.156(3) 1_655
O3 Cs1 3.169(3) 3_756
O4 U1 2.311(4) 3_655
O4 Cs1 3.453(3) 1_554
O4 Cs1 3.453(3) 1_544
O5 Cs1 3.604(3) 1_554
O6 Cs1 3.053(7) 3_756
O6 Cs1 3.432(4) 1_544
O6 Cs1 3.432(4) 1_554
